data_7156145
loop_
_publ_author_name
'Yin, Yao'
'Weng, Wei-Zhi'
'Sun, Jian-Guo'
'Zhang, Bo'

_publ_section_title
;
 Eosin Y-catalyzed, visible-light-promoted carbophosphinylation of allylic
 alcohols via a radical neophyl rearrangement.
;
_journal_issue 13
_journal_name_full 'Organic &amp; biomolecular chemistry'
_journal_page_first 2356
_journal_page_last 2361
_journal_paper_doi 10.1039/C8OB00231B
_journal_volume 16
_journal_year 2018
_chemical_absolute_configuration ad
_chemical_formula_sum 'C33 H25 O2 P'
_chemical_formula_weight 484.50
_space_group_crystal_system orthorhombic
_space_group_IT_number 19
_space_group_name_Hall 'P 2ac 2ab'
_space_group_name_H-M_alt 'P 21 21 21'
_symmetry_space_group_name_Hall 'P 2ac 2ab'
_symmetry_space_group_name_H-M 'P 21 21 21'
_atom_sites_solution_hydrogens geom
_audit_block_doi 10.5517/ccdc.csd.cc1yt9pr
_audit_creation_method SHELXL-2016/6
_audit_update_record
;
2017-12-16 deposited with the CCDC.
2018-03-09 downloaded from the CCDC.
;
_cell_angle_alpha 90
_cell_angle_beta 90
_cell_angle_gamma 90
_cell_formula_units_Z 4
_cell_length_a 11.149(2)
_cell_length_b 11.921(2)
_cell_length_c 18.456(4)
_cell_measurement_reflns_used 4903
_cell_measurement_temperature 296(2)
_cell_measurement_theta_max 25.42
_cell_measurement_theta_min 2.21
_cell_volume 2452.9(8)
_computing_structure_refinement 'SHELXL-2016/6 (Sheldrick, 2016)'
_computing_structure_solution 'SHELXT 2014/4 (Sheldrick, 2014)'
_diffrn_ambient_temperature 296(2)
_diffrn_measured_fraction_theta_full 0.996
_diffrn_measured_fraction_theta_max 0.996
_diffrn_measurement_device_type 'Bruker APEX-II CCD'
_diffrn_measurement_method '\f and \w scans'
_diffrn_radiation_type MoK\a
_diffrn_radiation_wavelength 0.71073
_diffrn_reflns_av_R_equivalents 0.0369
_diffrn_reflns_av_unetI/netI 0.0363
_diffrn_reflns_Laue_measured_fraction_full 0.996
_diffrn_reflns_Laue_measured_fraction_max 0.996
_diffrn_reflns_limit_h_max 13
_diffrn_reflns_limit_h_min -12
_diffrn_reflns_limit_k_max 14
_diffrn_reflns_limit_k_min -14
_diffrn_reflns_limit_l_max 21
_diffrn_reflns_limit_l_min -21
_diffrn_reflns_number 14706
_diffrn_reflns_point_group_measured_fraction_full 0.991
_diffrn_reflns_point_group_measured_fraction_max 0.991
_diffrn_reflns_theta_full 25.010
_diffrn_reflns_theta_max 25.010
_diffrn_reflns_theta_min 2.034
_exptl_absorpt_coefficient_mu 0.142
_exptl_crystal_density_diffrn 1.312
_exptl_crystal_F_000 1016
_exptl_crystal_size_max 0.220
_exptl_crystal_size_mid 0.190
_exptl_crystal_size_min 0.180
_refine_diff_density_max 0.665
_refine_diff_density_min -0.277
_refine_diff_density_rms 0.053
_refine_ls_abs_structure_details
;
 Flack x determined using 1557 quotients [(I+)-(I-)]/[(I+)+(I-)]
 (Parsons, Flack and Wagner, Acta Cryst. B69 (2013) 249-259).
;
_refine_ls_abs_structure_Flack 0.42(5)
_refine_ls_extinction_method none
_refine_ls_goodness_of_fit_ref 1.033
_refine_ls_hydrogen_treatment constr
_refine_ls_matrix_type full
_refine_ls_number_parameters 325
_refine_ls_number_reflns 4296
_refine_ls_number_restraints 0
_refine_ls_restrained_S_all 1.033
_refine_ls_R_factor_all 0.0505
_refine_ls_R_factor_gt 0.0459
_refine_ls_shift/su_max 0.001
_refine_ls_shift/su_mean 0.000
_refine_ls_structure_factor_coef Fsqd
_refine_ls_weighting_details 'w=1/[\s^2^(Fo^2^)+(0.0841P)^2^+0.7332P] where P=(Fo^2^+2Fc^2^)/3'
_refine_ls_weighting_scheme calc
_refine_ls_wR_factor_gt 0.1252
_refine_ls_wR_factor_ref 0.1304
_reflns_Friedel_coverage 0.749
_reflns_Friedel_fraction_full 0.984
_reflns_Friedel_fraction_max 0.984
_reflns_number_gt 3943
_reflns_number_total 4296
_reflns_threshold_expression 'I > 2\s(I)'
_cod_data_source_file c8ob00231b2.cif
_cod_data_source_block mo_20171213YKD_ZB_0m_a
_cod_depositor_comments 'Adding full bibliography for 7156145.cif.'
_cod_original_cell_volume 2452.8(9)
_cod_database_code 7156145
_shelx_shelxl_version_number 2016/6
_shelx_space_group_comment
;
The symmetry employed for this shelxl refinement is uniquely defined
by the following loop, which should always be used as a source of
symmetry information in preference to the above space-group names.
They are only intended as comments.
;
_shelx_estimated_absorpt_t_min 0.969
_shelx_estimated_absorpt_t_max 0.975

loop_
_space_group_symop_operation_xyz
'x, y, z'
'-x+1/2, -y, z+1/2'
'-x, y+1/2, -z+1/2'
'x+1/2, -y+1/2, -z'

loop_
_atom_site_label
_atom_site_type_symbol
_atom_site_fract_x
_atom_site_fract_y
_atom_site_fract_z
_atom_site_U_iso_or_equiv
_atom_site_adp_type
_atom_site_occupancy
_atom_site_site_symmetry_order
_atom_site_calc_flag
_atom_site_refinement_flags_posn
_atom_site_refinement_flags_adp
C1 C 0.7208(3) 0.5130(3) 0.5202(2) 0.0291(7) Uani 1 1 d . .
C2 C 0.6387(4) 0.5120(3) 0.4630(2) 0.0362(9) Uani 1 1 d . .
H2 H 0.565675 0.548793 0.468250 0.043 Uiso 1 1 calc R U
C3 C 0.6637(5) 0.4576(4) 0.3990(2) 0.0466(11) Uani 1 1 d . .
H3 H 0.607154 0.456509 0.361918 0.056 Uiso 1 1 calc R U
C4 C 0.7735(5) 0.4042(3) 0.3898(3) 0.0477(11) Uani 1 1 d . .
H4 H 0.792792 0.371088 0.345685 0.057 Uiso 1 1 calc R U
C5 C 0.8529(4) 0.4007(4) 0.4461(3) 0.0452(11) Uani 1 1 d . .
H5 H 0.925615 0.363590 0.439935 0.054 Uiso 1 1 calc R U
C6 C 0.8277(3) 0.4519(3) 0.5134(2) 0.0328(8) Uani 1 1 d . .
C7 C 0.9080(3) 0.4394(3) 0.5765(2) 0.0349(9) Uani 1 1 d . .
C8 C 1.0008(4) 0.3600(4) 0.5777(3) 0.0534(12) Uani 1 1 d . .
H8 H 1.013950 0.315258 0.537200 0.064 Uiso 1 1 calc R U
C9 C 1.0729(4) 0.3471(4) 0.6379(4) 0.0652(16) Uani 1 1 d . .
H9 H 1.133695 0.293625 0.637458 0.078 Uiso 1 1 calc R U
C10 C 1.0561(4) 0.4117(4) 0.6979(3) 0.0547(14) Uani 1 1 d . .
H10 H 1.105297 0.402574 0.738208 0.066 Uiso 1 1 calc R U
C11 C 0.9655(3) 0.4909(4) 0.6987(2) 0.0415(10) Uani 1 1 d . .
H11 H 0.954200 0.535506 0.739418 0.050 Uiso 1 1 calc R U
C12 C 0.8912(3) 0.5041(3) 0.6388(2) 0.0313(8) Uani 1 1 d . .
C13 C 0.7933(3) 0.5873(3) 0.6434(2) 0.0306(8) Uani 1 1 d . .
C14 C 0.6899(3) 0.5797(3) 0.58807(19) 0.0285(8) Uani 1 1 d . .
C15 C 0.5858(3) 0.5236(4) 0.6298(2) 0.0349(9) Uani 1 1 d . .
C16 C 0.5627(4) 0.4104(4) 0.6220(2) 0.0496(12) Uani 1 1 d . .
H16 H 0.608855 0.368318 0.590002 0.059 Uiso 1 1 calc R U
C17 C 0.4720(5) 0.3582(6) 0.6611(3) 0.0662(17) Uani 1 1 d . .
H17 H 0.458507 0.281755 0.655308 0.079 Uiso 1 1 calc R U
C18 C 0.4021(4) 0.4189(6) 0.7081(3) 0.0702(19) Uani 1 1 d . .
H18 H 0.339581 0.384818 0.733174 0.084 Uiso 1 1 calc R U
C19 C 0.4269(5) 0.5324(6) 0.7176(4) 0.090(2) Uani 1 1 d . .
H19 H 0.381561 0.574160 0.750205 0.108 Uiso 1 1 calc R U
C20 C 0.5174(5) 0.5833(5) 0.6794(3) 0.0663(17) Uani 1 1 d . .
H20 H 0.533078 0.659011 0.686849 0.080 Uiso 1 1 calc R U
C21 C 0.6595(3) 0.7027(3) 0.5665(2) 0.0279(8) Uani 1 1 d . .
H21A H 0.643501 0.746195 0.609873 0.033 Uiso 1 1 calc R U
H21B H 0.587789 0.703454 0.536781 0.033 Uiso 1 1 calc R U
C22 C 0.8422(3) 0.6908(3) 0.3809(2) 0.0334(9) Uani 1 1 d . .
H22 H 0.912099 0.665848 0.403192 0.040 Uiso 1 1 calc R U
C23 C 0.8232(4) 0.6692(3) 0.3081(2) 0.0398(10) Uani 1 1 d . .
H23 H 0.880463 0.630188 0.281439 0.048 Uiso 1 1 calc R U
C24 C 0.7191(4) 0.7057(3) 0.2751(2) 0.0407(9) Uani 1 1 d . .
H24 H 0.706595 0.691730 0.226143 0.049 Uiso 1 1 calc R U
C25 C 0.6331(4) 0.7630(3) 0.3147(2) 0.0372(9) Uani 1 1 d . .
H25 H 0.562701 0.786225 0.292231 0.045 Uiso 1 1 calc R U
C26 C 0.6514(3) 0.7858(3) 0.3873(2) 0.0299(8) Uani 1 1 d . .
H26 H 0.593795 0.824748 0.413667 0.036 Uiso 1 1 calc R U
C27 C 0.7571(3) 0.7499(3) 0.42084(19) 0.0262(7) Uani 1 1 d . .
C28 C 0.7764(4) 0.9139(3) 0.53761(19) 0.0343(8) Uani 1 1 d . .
C29 C 0.7767(5) 0.9976(3) 0.4883(2) 0.0501(11) Uani 1 1 d . .
H29 H 0.771194 0.980023 0.439365 0.060 Uiso 1 1 calc R U
C30 C 0.7851(6) 1.1087(4) 0.5089(3) 0.0591(13) Uani 1 1 d . .
H30 H 0.787395 1.164540 0.473815 0.071 Uiso 1 1 calc R U
C31 C 0.7900(5) 1.1364(4) 0.5792(3) 0.0587(13) Uani 1 1 d . .
H31 H 0.781937 1.210801 0.593499 0.070 Uiso 1 1 calc R U
C32 C 0.8074(6) 1.0514(4) 0.6309(3) 0.0674(15) Uani 1 1 d . .
H32 H 0.823069 1.069815 0.678942 0.081 Uiso 1 1 calc R U
C33 C 0.8012(5) 0.9407(4) 0.6098(3) 0.0575(13) Uani 1 1 d . .
H33 H 0.813470 0.883953 0.643591 0.069 Uiso 1 1 calc R U
O1 O 0.9013(2) 0.7175(2) 0.53805(15) 0.0367(6) Uani 1 1 d . .
O2 O 0.7887(3) 0.6557(3) 0.69240(14) 0.0456(7) Uani 1 1 d . .
P1 P 0.78379(8) 0.76654(8) 0.51638(5) 0.0274(2) Uani 1 1 d . .

loop_
_atom_site_aniso_label
_atom_site_aniso_U_11
_atom_site_aniso_U_22
_atom_site_aniso_U_33
_atom_site_aniso_U_23
_atom_site_aniso_U_13
_atom_site_aniso_U_12
C1 0.0274(17) 0.0218(16) 0.0382(19) 0.0089(15) 0.0026(16) -0.0045(15)
C2 0.036(2) 0.031(2) 0.041(2) 0.0070(17) -0.0044(17) -0.0043(17)
C3 0.061(3) 0.039(2) 0.039(2) 0.0020(19) -0.008(2) -0.015(2)
C4 0.064(3) 0.029(2) 0.050(2) -0.0101(19) 0.010(2) -0.009(2)
C5 0.046(2) 0.026(2) 0.064(3) -0.010(2) 0.011(2) -0.0016(19)
C6 0.0287(17) 0.0198(17) 0.050(2) 0.0048(18) 0.0004(16) -0.0049(15)
C7 0.0236(17) 0.0224(19) 0.059(2) 0.0060(18) -0.0020(17) -0.0024(15)
C8 0.038(2) 0.031(2) 0.091(4) -0.010(2) -0.009(2) 0.011(2)
C9 0.034(2) 0.036(3) 0.125(5) 0.003(3) -0.020(3) 0.012(2)
C10 0.029(2) 0.051(3) 0.084(4) 0.028(3) -0.018(2) 0.000(2)
C11 0.0274(18) 0.045(3) 0.052(2) 0.021(2) -0.0060(17) -0.0070(18)
C12 0.0198(17) 0.0289(19) 0.045(2) 0.0153(17) -0.0013(15) -0.0035(15)
C13 0.0260(17) 0.0320(19) 0.0338(19) 0.0096(16) 0.0004(15) 0.0020(16)
C14 0.0189(16) 0.0310(19) 0.0355(19) 0.0055(16) -0.0015(13) 0.0035(14)
C15 0.0250(18) 0.041(2) 0.038(2) 0.0162(18) -0.0021(16) 0.0029(17)
C16 0.049(3) 0.062(3) 0.038(2) 0.003(2) -0.0004(19) -0.030(2)
C17 0.062(3) 0.093(4) 0.043(3) 0.015(3) -0.015(2) -0.049(3)
C18 0.0206(19) 0.123(6) 0.067(3) 0.047(3) 0.001(2) -0.008(3)
C19 0.060(3) 0.092(5) 0.117(5) 0.064(4) 0.055(3) 0.038(4)
C20 0.058(3) 0.054(3) 0.087(4) 0.037(3) 0.039(3) 0.030(3)
C21 0.0221(16) 0.029(2) 0.0325(19) 0.0036(15) -0.0011(14) 0.0029(15)
C22 0.0240(18) 0.0266(19) 0.050(2) -0.0018(17) 0.0034(16) -0.0023(15)
C23 0.044(2) 0.028(2) 0.048(2) -0.0080(18) 0.0153(18) -0.0070(18)
C24 0.056(3) 0.032(2) 0.0333(18) -0.0014(16) 0.0052(19) -0.013(2)
C25 0.040(2) 0.035(2) 0.0363(19) 0.0083(18) -0.0075(16) -0.0060(18)
C26 0.0252(17) 0.0289(19) 0.0357(19) 0.0035(16) 0.0002(14) -0.0006(15)
C27 0.0215(15) 0.0228(17) 0.0342(17) 0.0027(15) 0.0023(13) -0.0020(14)
C28 0.042(2) 0.0310(19) 0.0293(18) 0.0008(15) -0.0019(16) -0.0033(18)
C29 0.084(3) 0.031(2) 0.035(2) 0.0024(18) 0.005(2) -0.002(2)
C30 0.096(4) 0.031(2) 0.051(3) 0.009(2) 0.002(3) 0.001(3)
C31 0.083(4) 0.032(2) 0.062(3) -0.013(2) 0.019(3) -0.015(3)
C32 0.096(4) 0.054(3) 0.052(3) -0.014(2) 0.012(3) -0.011(3)
C33 0.084(4) 0.043(3) 0.045(2) 0.000(2) -0.001(2) -0.003(3)
O1 0.0246(13) 0.0392(16) 0.0464(15) 0.0102(13) -0.0078(11) -0.0018(12)
O2 0.0405(15) 0.0598(19) 0.0363(15) -0.0042(15) -0.0064(13) 0.0117(16)
P1 0.0241(4) 0.0258(5) 0.0323(5) 0.0044(4) -0.0055(4) -0.0001(4)

loop_
_atom_type_symbol
_atom_type_description
_atom_type_scat_dispersion_real
_atom_type_scat_dispersion_imag
_atom_type_scat_source
C C 0.0033 0.0016 'International Tables Vol C Tables 4.2.6.8 and 6.1.1.4'
H H 0.0000 0.0000 'International Tables Vol C Tables 4.2.6.8 and 6.1.1.4'
O O 0.0106 0.0060 'International Tables Vol C Tables 4.2.6.8 and 6.1.1.4'
P P 0.1023 0.0942 'International Tables Vol C Tables 4.2.6.8 and 6.1.1.4'

loop_
_geom_angle_atom_site_label_1
_geom_angle_atom_site_label_2
_geom_angle_atom_site_label_3
_geom_angle
C2 C1 C6 119.0(4)
C2 C1 C14 118.6(3)
C6 C1 C14 122.5(3)
C3 C2 C1 121.4(4)
C3 C2 H2 119.3
C1 C2 H2 119.3
C2 C3 C4 119.9(4)
C2 C3 H3 120.1
C4 C3 H3 120.1
C5 C4 C3 119.5(4)
C5 C4 H4 120.2
C3 C4 H4 120.2
C4 C5 C6 121.8(4)
C4 C5 H5 119.1
C6 C5 H5 119.1
C1 C6 C5 118.2(4)
C1 C6 C7 119.8(4)
C5 C6 C7 122.0(4)
C12 C7 C8 117.3(4)
C12 C7 C6 120.8(3)
C8 C7 C6 121.8(4)
C9 C8 C7 121.2(5)
C9 C8 H8 119.4
C7 C8 H8 119.4
C10 C9 C8 120.7(4)
C10 C9 H9 119.6
C8 C9 H9 119.6
C9 C10 C11 119.6(4)
C9 C10 H10 120.2
C11 C10 H10 120.2
C10 C11 C12 120.4(5)
C10 C11 H11 119.8
C12 C11 H11 119.8
C11 C12 C7 120.8(4)
C11 C12 C13 118.1(4)
C7 C12 C13 121.1(3)
O2 C13 C12 121.6(3)
O2 C13 C14 119.9(3)
C12 C13 C14 118.3(3)
C1 C14 C13 114.0(3)
C1 C14 C15 110.7(3)
C13 C14 C15 104.9(3)
C1 C14 C21 109.3(3)
C13 C14 C21 106.1(3)
C15 C14 C21 111.8(3)
C16 C15 C20 117.8(4)
C16 C15 C14 120.7(4)
C20 C15 C14 121.3(4)
C15 C16 C17 121.3(5)
C15 C16 H16 119.4
C17 C16 H16 119.4
C18 C17 C16 120.4(6)
C18 C17 H17 119.8
C16 C17 H17 119.8
C17 C18 C19 118.6(5)
C17 C18 H18 120.7
C19 C18 H18 120.7
C20 C19 C18 120.7(6)
C20 C19 H19 119.6
C18 C19 H19 119.6
C19 C20 C15 121.1(6)
C19 C20 H20 119.4
C15 C20 H20 119.4
C14 C21 P1 110.8(2)
C14 C21 H21A 109.5
P1 C21 H21A 109.5
C14 C21 H21B 109.5
P1 C21 H21B 109.5
H21A C21 H21B 108.1
C23 C22 C27 120.2(4)
C23 C22 H22 119.9
C27 C22 H22 119.9
C24 C23 C22 119.8(4)
C24 C23 H23 120.1
C22 C23 H23 120.1
C25 C24 C23 120.4(4)
C25 C24 H24 119.8
C23 C24 H24 119.8
C24 C25 C26 120.4(4)
C24 C25 H25 119.8
C26 C25 H25 119.8
C25 C26 C27 119.5(4)
C25 C26 H26 120.2
C27 C26 H26 120.2
C22 C27 C26 119.6(3)
C22 C27 P1 117.5(3)
C26 C27 P1 122.7(3)
C29 C28 C33 118.2(4)
C29 C28 P1 125.0(3)
C33 C28 P1 114.9(3)
C28 C29 C30 121.6(4)
C28 C29 H29 119.2
C30 C29 H29 119.2
C31 C30 C29 120.4(4)
C31 C30 H30 119.8
C29 C30 H30 119.8
C30 C31 C32 119.0(4)
C30 C31 H31 120.5
C32 C31 H31 120.5
C33 C32 C31 119.5(5)
C33 C32 H32 120.3
C31 C32 H32 120.3
C32 C33 C28 119.9(5)
C32 C33 H33 120.1
C28 C33 H33 120.1
O1 P1 C27 111.44(16)
O1 P1 C28 111.36(18)
C27 P1 C28 108.23(16)
O1 P1 C21 111.51(16)
C27 P1 C21 108.92(16)
C28 P1 C21 105.12(18)

loop_
_geom_bond_atom_site_label_1
_geom_bond_atom_site_label_2
_geom_bond_distance
C1 C2 1.398(5)
C1 C6 1.403(5)
C1 C14 1.523(5)
C2 C3 1.376(6)
C2 H2 0.9300
C3 C4 1.391(7)
C3 H3 0.9300
C4 C5 1.365(7)
C4 H4 0.9300
C5 C6 1.412(6)
C5 H5 0.9300
C6 C7 1.477(6)
C7 C12 1.397(6)
C7 C8 1.402(6)
C8 C9 1.380(8)
C8 H8 0.9300
C9 C10 1.363(8)
C9 H9 0.9300
C10 C11 1.383(7)
C10 H10 0.9300
C11 C12 1.389(6)
C11 H11 0.9300
C12 C13 1.477(5)
C13 O2 1.218(5)
C13 C14 1.543(5)
C14 C15 1.545(5)
C14 C21 1.556(5)
C15 C16 1.381(7)
C15 C20 1.388(7)
C16 C17 1.390(6)
C16 H16 0.9300
C17 C18 1.372(9)
C17 H17 0.9300
C18 C19 1.392(10)
C18 H18 0.9300
C19 C20 1.373(7)
C19 H19 0.9300
C20 H20 0.9300
C21 P1 1.832(4)
C21 H21A 0.9700
C21 H21B 0.9700
C22 C23 1.384(6)
C22 C27 1.393(5)
C22 H22 0.9300
C23 C24 1.381(6)
C23 H23 0.9300
C24 C25 1.384(6)
C24 H24 0.9300
C25 C26 1.383(5)
C25 H25 0.9300
C26 C27 1.398(5)
C26 H26 0.9300
C27 P1 1.799(4)
C28 C29 1.350(6)
C28 C33 1.398(6)
C28 P1 1.802(4)
C29 C30 1.381(6)
C29 H29 0.9300
C30 C31 1.338(7)
C30 H30 0.9300
C31 C32 1.405(8)
C31 H31 0.9300
C32 C33 1.377(7)
C32 H32 0.9300
C33 H33 0.9300
O1 P1 1.489(3)
